data_7131992
loop_
_publ_author_name
'BARRIOS MORENO, LEONI ALEJANDRA ALEJANDRA'
'Teat, Simon'
'Roubeau, Olivier'
'Aromi, Guillem'

_publ_section_title
;
 A Supramolecular Helicate with Two Independent Fe(II) Switchable Centres
 and a [Fe(anilate)3]3&#x2212; Guest
;
_journal_name_full 'Chemical Communications'
_journal_paper_doi 10.1039/D3CC02278A
_journal_year 2023
_chemical_formula_moiety 'C84 H60 Fe2 N18, C18 H6 Fe O12, B F4'
_chemical_formula_sum 'C102 H66 B F4 Fe3 N18 O12'
_chemical_formula_weight 1990.08
_space_group_crystal_system cubic
_space_group_IT_number 198
_space_group_name_Hall 'P 2ac 2ab 3'
_space_group_name_H-M_alt 'P 21 3'
_atom_sites_solution_hydrogens mixed
_audit_creation_method SHELXL-2017/1
_audit_update_record
;
2023-07-19 deposited with the CCDC.	2023-08-03 downloaded from the CCDC.
;
_cell_angle_alpha 90
_cell_angle_beta 90
_cell_angle_gamma 90
_cell_formula_units_Z 4
_cell_length_a 21.719(3)
_cell_length_b 21.719(3)
_cell_length_c 21.719(3)
_cell_measurement_reflns_used 6596
_cell_measurement_temperature 300(2)
_cell_measurement_theta_max 33.89
_cell_measurement_theta_min 1.36
_cell_volume 10245(2)
_computing_cell_refinement XDS
_computing_data_collection 'autoPROC package'
_computing_data_reduction
;
autoPROC (Vonrhein, C., Flensburg, C., Keller, P., Sharff, A., Smart, O., Paciorek, W., Womack, T. & Bricogne, G. (2011). Acta Cryst. D67, 293-302)
XDS (Kabsch, W. (2010). Acta Cryst. D66, 125-132)
pointless (Evans, P.R. (2006). Acta Cryst. D62, 72-82)
aimless (Evans, P. R. and Murshudov, G. N., 2013)
ccp4 (Winn, M. D. et al., 2011)
;
_computing_structure_refinement 'SHELXL-2017/1 (Sheldrick, 2017)'
_computing_structure_solution 'SHELXT 2018/2 (Sheldrick, 2018)'
_diffrn_ambient_temperature 300(2)
_diffrn_measured_fraction_theta_full 0.999
_diffrn_measured_fraction_theta_max 0.999
_diffrn_measurement_device_type 'MD2M - Maatel + Dectris PILATUS 6M'
_diffrn_measurement_method '\w rotation'
_diffrn_radiation_monochromator 'silicon 111'
_diffrn_radiation_source 'ALBA XALOC beamline'
_diffrn_radiation_type synchrotron
_diffrn_radiation_wavelength 0.72932
_diffrn_reflns_av_R_equivalents 0.0466
_diffrn_reflns_av_unetI/netI 0.0192
_diffrn_reflns_Laue_measured_fraction_full 0.999
_diffrn_reflns_Laue_measured_fraction_max 0.999
_diffrn_reflns_limit_h_max 29
_diffrn_reflns_limit_h_min -29
_diffrn_reflns_limit_k_max 29
_diffrn_reflns_limit_k_min -29
_diffrn_reflns_limit_l_max 29
_diffrn_reflns_limit_l_min -29
_diffrn_reflns_number 167560
_diffrn_reflns_point_group_measured_fraction_full 0.998
_diffrn_reflns_point_group_measured_fraction_max 0.998
_diffrn_reflns_theta_full 29.516
_diffrn_reflns_theta_max 29.516
_diffrn_reflns_theta_min 1.924
_exptl_absorpt_coefficient_mu 0.525
_exptl_absorpt_correction_T_max 1.0
_exptl_absorpt_correction_T_min 0.94
_exptl_absorpt_correction_type multi-scan
_exptl_absorpt_process_details XDS/XSCALE
_exptl_crystal_colour 'dark orange'
_exptl_crystal_density_diffrn 1.290
_exptl_crystal_description block
_exptl_crystal_F_000 4076
_exptl_crystal_size_max 0.250
_exptl_crystal_size_mid 0.200
_exptl_crystal_size_min 0.200
_refine_diff_density_max 0.235
_refine_diff_density_min -0.307
_refine_diff_density_rms 0.039
_refine_ls_abs_structure_details
;
 Flack x determined using 3833 quotients [(I+)-(I-)]/[(I+)+(I-)]
 (Parsons, Flack and Wagner, Acta Cryst. B69 (2013) 249-259).
;
_refine_ls_abs_structure_Flack 0.076(3)
_refine_ls_extinction_coef 0.0070(5)
_refine_ls_extinction_expression Fc^*^=kFc[1+0.001xFc^2^\l^3^/sin(2\q)]^-1/4^
_refine_ls_extinction_method 'SHELXL-2017/1 (Sheldrick 2017)'
_refine_ls_goodness_of_fit_ref 1.036
_refine_ls_hydrogen_treatment mixed
_refine_ls_matrix_type full
_refine_ls_number_parameters 458
_refine_ls_number_reflns 8844
_refine_ls_number_restraints 76
_refine_ls_restrained_S_all 1.047
_refine_ls_R_factor_all 0.0335
_refine_ls_R_factor_gt 0.0329
_refine_ls_shift/su_max 0.002
_refine_ls_shift/su_mean 0.000
_refine_ls_structure_factor_coef Fsqd
_refine_ls_weighting_details 'w=1/[\s^2^(Fo^2^)+(0.0696P)^2^+0.3244P] where P=(Fo^2^+2Fc^2^)/3'
_refine_ls_weighting_scheme calc
_refine_ls_wR_factor_gt 0.0986
_refine_ls_wR_factor_ref 0.0994
_reflns_Friedel_coverage 0.859
_reflns_Friedel_fraction_full 0.997
_reflns_Friedel_fraction_max 0.997
_reflns_number_gt 8563
_reflns_number_total 8844
_reflns_threshold_expression 'I > 2\s(I)'
_cod_data_source_file d3cc02278a2.cif
_cod_data_source_block lb2205_fresh1_300Kd
_cod_original_cell_volume 10245(4)
_cod_database_code 7131992
_shelx_shelxl_version_number 2017/1
_shelx_space_group_comment
;
The symmetry employed for this shelxl refinement is uniquely defined
by the following loop, which should always be used as a source of
symmetry information in preference to the above space-group names.
They are only intended as comments.
;
_shelx_estimated_absorpt_t_min 0.880
_shelx_estimated_absorpt_t_max 0.902

loop_
_space_group_symop_operation_xyz
'x, y, z'
'-x+1/2, -y, z+1/2'
'-x, y+1/2, -z+1/2'
'x+1/2, -y+1/2, -z'
'z, x, y'
'z+1/2, -x+1/2, -y'
'-z+1/2, -x, y+1/2'
'-z, x+1/2, -y+1/2'
'y, z, x'
'-y, z+1/2, -x+1/2'
'y+1/2, -z+1/2, -x'
'-y+1/2, -z, x+1/2'

loop_
_atom_site_label
_atom_site_type_symbol
_atom_site_fract_x
_atom_site_fract_y
_atom_site_fract_z
_atom_site_U_iso_or_equiv
_atom_site_adp_type
_atom_site_occupancy
_atom_site_site_symmetry_order
_atom_site_calc_flag
_atom_site_refinement_flags_posn
_atom_site_refinement_flags_adp
_atom_site_refinement_flags_occupancy
_atom_site_disorder_assembly
_atom_site_disorder_group
Fe1 Fe 0.29778(2) 0.29778(2) 0.29778(2) 0.06134(12) Uani 1 3 d S T P . .
Fe2 Fe 0.57940(2) 0.57940(2) 0.57940(2) 0.06475(13) Uani 1 3 d S T P . .
N1 N 0.23295(9) 0.33183(9) 0.24119(8) 0.0686(4) Uani 1 1 d . . . . .
N2 N 0.26089(8) 0.36013(8) 0.35201(8) 0.0653(3) Uani 1 1 d . . . . .
N3 N 0.26526(8) 0.37560(9) 0.41211(8) 0.0664(4) Uani 1 1 d D . . . .
H3 H 0.3002(13) 0.3609(16) 0.4301(16) 0.100 Uiso 1 1 d D U . . .
N4 N 0.47113(9) 0.49330(10) 0.61562(8) 0.0701(4) Uani 1 1 d D . . . .
H4 H 0.4496(15) 0.5013(17) 0.5829(13) 0.105 Uiso 1 1 d D U . . .
N5 N 0.53058(9) 0.51101(9) 0.61703(9) 0.0695(4) Uani 1 1 d . . . . .
N6 N 0.64114(10) 0.54530(10) 0.64146(11) 0.0794(5) Uani 1 1 d . . . . .
C1 C 0.22219(14) 0.31538(12) 0.18267(11) 0.0802(6) Uani 1 1 d . . . . .
H1A H 0.247937 0.286537 0.164270 0.096 Uiso 1 1 calc R U . . .
C2 C 0.17410(17) 0.33978(15) 0.14865(13) 0.0980(9) Uani 1 1 d . . . . .
H2A H 0.167163 0.326562 0.108521 0.118 Uiso 1 1 calc R U . . .
C3 C 0.13678(17) 0.38362(17) 0.17466(16) 0.1030(9) Uani 1 1 d . . . . .
H3B H 0.104608 0.400811 0.152234 0.124 Uiso 1 1 calc R U . . .
C4 C 0.14769(15) 0.40193(14) 0.23476(14) 0.0926(8) Uani 1 1 d . . . . .
H4B H 0.123177 0.431733 0.253305 0.111 Uiso 1 1 calc R U . . .
C5 C 0.19598(11) 0.37488(11) 0.26677(11) 0.0720(5) Uani 1 1 d . . . . .
C6 C 0.21068(10) 0.38818(11) 0.33058(11) 0.0706(4) Uani 1 1 d . . . . .
C7 C 0.18245(11) 0.42254(12) 0.37659(12) 0.0782(5) Uani 1 1 d . . . . .
H7A H 0.146845 0.446082 0.373189 0.094 Uiso 1 1 calc R U . . .
C8 C 0.21831(9) 0.41439(11) 0.42831(11) 0.0717(5) Uani 1 1 d . . . . .
C9 C 0.21109(10) 0.43937(12) 0.49066(12) 0.0767(5) Uani 1 1 d . . . . .
C10 C 0.16347(15) 0.48106(19) 0.50246(17) 0.1035(10) Uani 1 1 d . . . . .
H10A H 0.137484 0.493381 0.470736 0.124 Uiso 1 1 calc R U . . .
C11 C 0.15499(18) 0.5039(3) 0.5610(2) 0.1314(16) Uani 1 1 d . . . . .
H11A H 0.123886 0.532371 0.568580 0.158 Uiso 1 1 calc R U . . .
C12 C 0.19244(16) 0.4848(2) 0.60841(17) 0.1206(14) Uani 1 1 d . . . . .
H12A H 0.185011 0.498822 0.648169 0.145 Uiso 1 1 calc R U . . .
C13 C 0.24101(12) 0.44491(16) 0.59777(12) 0.0881(7) Uani 1 1 d . . . . .
C14 C 0.24934(11) 0.42217(13) 0.53829(11) 0.0782(5) Uani 1 1 d . . . . .
H14A H 0.281381 0.394824 0.530609 0.094 Uiso 1 1 calc R U . . .
C15 C 0.28713(12) 0.43061(16) 0.64574(12) 0.0890(7) Uani 1 1 d . . . . .
C16 C 0.27212(18) 0.4068(2) 0.70313(15) 0.1231(14) Uani 1 1 d . . . . .
H16A H 0.231367 0.397422 0.712396 0.148 Uiso 1 1 calc R U . . .
C17 C 0.3171(2) 0.3970(3) 0.74604(16) 0.1325(16) Uani 1 1 d . . . . .
H17A H 0.306431 0.381377 0.784455 0.159 Uiso 1 1 calc R U . . .
C18 C 0.37854(17) 0.4099(2) 0.73346(14) 0.1125(12) Uani 1 1 d . . . . .
H18A H 0.408856 0.401614 0.762538 0.135 Uiso 1 1 calc R U . . .
C19 C 0.39415(12) 0.43561(14) 0.67628(11) 0.0814(6) Uani 1 1 d . . . . .
C20 C 0.34859(12) 0.44426(13) 0.63335(11) 0.0797(6) Uani 1 1 d . . . . .
H20A H 0.359051 0.459710 0.594812 0.096 Uiso 1 1 calc R U . . .
C21 C 0.45757(12) 0.45734(12) 0.66490(10) 0.0751(5) Uani 1 1 d . . . . .
C22 C 0.51061(13) 0.45259(13) 0.69968(11) 0.0808(6) Uani 1 1 d . . . . .
H22A H 0.515813 0.431136 0.736369 0.097 Uiso 1 1 calc R U . . .
C23 C 0.55417(12) 0.48650(11) 0.66832(11) 0.0736(5) Uani 1 1 d . . . . .
C24 C 0.61827(12) 0.50314(13) 0.68116(13) 0.0815(6) Uani 1 1 d . . . . .
C25 C 0.65162(17) 0.47925(17) 0.72925(19) 0.1082(10) Uani 1 1 d . . . . .
H25A H 0.634002 0.451393 0.756588 0.130 Uiso 1 1 calc R U . . .
C26 C 0.71208(19) 0.4978(2) 0.7359(2) 0.1299(15) Uani 1 1 d . . . . .
H26A H 0.735960 0.481979 0.767707 0.156 Uiso 1 1 calc R U . . .
C27 C 0.73664(17) 0.5390(2) 0.6958(2) 0.1282(15) Uani 1 1 d . . . . .
H27A H 0.777401 0.551503 0.699841 0.154 Uiso 1 1 calc R U . . .
C28 C 0.70029(14) 0.56225(17) 0.64903(18) 0.1015(9) Uani 1 1 d . . . . .
H28A H 0.717296 0.590591 0.621802 0.122 Uiso 1 1 calc R U . . .
Fe3 Fe 0.43700(2) 0.43700(2) 0.43700(2) 0.06851(13) Uani 1 3 d S T P . .
O1 O 0.38485(7) 0.36816(7) 0.47027(7) 0.0670(3) Uani 1 1 d . . . . .
O2 O 0.49602(7) 0.40615(7) 0.50022(8) 0.0708(3) Uani 1 1 d . . . . .
O3 O 0.51311(14) 0.2488(2) 0.64582(16) 0.1712(19) Uani 1 1 d . . . . .
O4 O 0.39739(14) 0.21357(18) 0.62033(16) 0.1562(16) Uani 1 1 d . U . . .
C29 C 0.41089(9) 0.33819(11) 0.51520(10) 0.0672(4) Uani 1 1 d . . . . .
C30 C 0.47513(10) 0.35904(11) 0.53111(10) 0.0690(4) Uani 1 1 d . . . . .
C31 C 0.50864(12) 0.32917(16) 0.57414(13) 0.0916(8) Uani 1 1 d . . . . .
H31A H 0.548650 0.342178 0.582107 0.110 Uiso 1 1 calc R U . . .
C32 C 0.48455(15) 0.2786(2) 0.60741(14) 0.1069(11) Uani 1 1 d . U . . .
C33 C 0.41789(15) 0.25728(18) 0.59208(15) 0.1014(10) Uani 1 1 d . U . . .
C34 C 0.38462(11) 0.29069(14) 0.54586(12) 0.0809(6) Uani 1 1 d . . . . .
H34A H 0.344292 0.279527 0.536786 0.097 Uiso 1 1 calc R U . . .
B1 B 0.1433(9) 0.1420(10) 0.1420(11) 0.1141(19) Uani 0.3333 1 d D U P A -1
F1 F 0.1330(11) 0.1837(10) 0.0959(10) 0.149(6) Uani 0.3333 1 d D U P A -1
F2 F 0.1938(7) 0.1560(10) 0.1734(13) 0.198(6) Uani 0.3333 1 d D U P A -1
F3 F 0.0934(11) 0.1394(11) 0.1801(11) 0.162(7) Uani 0.3333 1 d D U P A -1
F4 F 0.1538(8) 0.0852(7) 0.1159(9) 0.179(6) Uani 0.3333 1 d D U P A -1

loop_
_atom_site_aniso_label
_atom_site_aniso_U_11
_atom_site_aniso_U_22
_atom_site_aniso_U_33
_atom_site_aniso_U_23
_atom_site_aniso_U_13
_atom_site_aniso_U_12
Fe1 0.06134(12) 0.06134(12) 0.06134(12) 0.00203(10) 0.00203(10) 0.00203(10)
Fe2 0.06475(13) 0.06475(13) 0.06475(13) 0.00154(11) 0.00154(11) 0.00154(11)
N1 0.0725(9) 0.0683(9) 0.0651(8) 0.0051(7) -0.0015(7) 0.0019(7)
N2 0.0634(8) 0.0692(9) 0.0633(8) 0.0006(7) 0.0016(7) 0.0038(7)
N3 0.0608(8) 0.0734(9) 0.0649(8) -0.0036(7) 0.0033(6) 0.0021(7)
N4 0.0653(9) 0.0842(11) 0.0609(8) 0.0003(8) 0.0040(7) 0.0015(8)
N5 0.0660(9) 0.0777(10) 0.0648(8) 0.0025(8) 0.0009(7) 0.0033(8)
N6 0.0705(10) 0.0821(11) 0.0857(12) -0.0006(9) -0.0087(9) 0.0026(9)
C1 0.0928(15) 0.0816(13) 0.0661(11) 0.0048(10) -0.0045(10) 0.0079(11)
C2 0.124(2) 0.0972(18) 0.0727(13) 0.0038(13) -0.0247(15) 0.0164(16)
C3 0.111(2) 0.107(2) 0.0906(17) 0.0105(15) -0.0275(16) 0.0281(18)
C4 0.0985(18) 0.0896(16) 0.0899(16) 0.0014(13) -0.0155(14) 0.0272(14)
C5 0.0727(11) 0.0712(11) 0.0721(11) 0.0042(9) -0.0045(9) 0.0068(9)
C6 0.0670(10) 0.0720(11) 0.0729(11) -0.0008(9) -0.0024(8) 0.0072(9)
C7 0.0675(10) 0.0821(13) 0.0850(13) -0.0077(11) -0.0011(10) 0.0108(10)
C8 0.0607(9) 0.0758(11) 0.0786(12) -0.0052(9) 0.0063(8) -0.0008(8)
C9 0.0626(10) 0.0873(13) 0.0803(12) -0.0118(11) 0.0123(9) -0.0030(10)
C10 0.0823(15) 0.125(2) 0.103(2) -0.0251(18) 0.0040(14) 0.0249(17)
C11 0.100(2) 0.180(4) 0.113(3) -0.047(3) 0.009(2) 0.043(3)
C12 0.0896(18) 0.180(4) 0.0924(19) -0.043(2) 0.0206(16) 0.017(2)
C13 0.0728(12) 0.117(2) 0.0739(13) -0.0149(13) 0.0189(10) -0.0098(13)
C14 0.0675(11) 0.0931(15) 0.0740(12) -0.0123(11) 0.0161(9) -0.0046(10)
C15 0.0808(14) 0.118(2) 0.0677(11) -0.0092(13) 0.0199(10) -0.0110(13)
C16 0.100(2) 0.188(4) 0.0821(17) 0.003(2) 0.0298(16) -0.037(2)
C17 0.121(3) 0.200(5) 0.0762(16) 0.031(2) 0.0231(18) -0.028(3)
C18 0.105(2) 0.161(3) 0.0707(14) 0.0234(18) 0.0063(14) -0.022(2)
C19 0.0840(13) 0.0977(16) 0.0624(10) -0.0019(10) 0.0118(10) -0.0065(12)
C20 0.0795(12) 0.0975(15) 0.0623(10) -0.0032(10) 0.0162(9) -0.0068(11)
C21 0.0793(12) 0.0823(13) 0.0636(10) -0.0014(9) 0.0054(9) -0.0034(10)
C22 0.0892(14) 0.0852(14) 0.0681(11) 0.0099(10) -0.0031(11) -0.0011(11)
C23 0.0757(12) 0.0750(11) 0.0702(11) 0.0041(9) -0.0058(9) 0.0052(9)
C24 0.0774(13) 0.0842(14) 0.0827(13) 0.0056(11) -0.0129(11) 0.0059(11)
C25 0.1000(19) 0.107(2) 0.117(2) 0.0308(18) -0.0302(18) 0.0029(17)
C26 0.102(2) 0.144(3) 0.144(3) 0.034(3) -0.049(2) 0.003(2)
C27 0.0837(18) 0.147(3) 0.154(4) 0.033(3) -0.040(2) -0.015(2)
C28 0.0753(13) 0.113(2) 0.117(2) 0.0146(18) -0.0165(15) -0.0092(14)
Fe3 0.06851(13) 0.06851(13) 0.06851(13) 0.00095(12) 0.00095(12) 0.00095(12)
O1 0.0585(6) 0.0740(8) 0.0686(7) 0.0091(6) -0.0015(6) -0.0015(6)
O2 0.0635(7) 0.0705(8) 0.0783(8) 0.0097(7) -0.0009(6) -0.0018(6)
O3 0.121(2) 0.247(4) 0.146(2) 0.124(3) -0.0491(19) -0.057(2)
O4 0.1204(19) 0.189(3) 0.159(3) 0.105(3) -0.0394(19) -0.058(2)
C29 0.0610(9) 0.0779(11) 0.0626(9) 0.0016(8) 0.0010(7) -0.0003(8)
C30 0.0622(9) 0.0780(11) 0.0668(10) 0.0037(9) 0.0006(8) -0.0035(8)
C31 0.0728(12) 0.122(2) 0.0802(14) 0.0258(15) -0.0135(11) -0.0156(13)
C32 0.0857(16) 0.148(3) 0.0871(16) 0.0477(18) -0.0168(13) -0.0203(17)
C33 0.0884(16) 0.129(2) 0.0873(16) 0.0376(16) -0.0093(13) -0.0238(16)
C34 0.0708(11) 0.0974(16) 0.0746(12) 0.0147(11) -0.0025(9) -0.0128(11)
B1 0.094(8) 0.133(11) 0.115(13) 0.026(7) 0.005(5) 0.028(9)
F1 0.158(12) 0.160(11) 0.129(10) 0.055(8) 0.042(7) 0.046(9)
F2 0.142(9) 0.28(2) 0.174(12) 0.003(13) -0.034(9) -0.013(10)
F3 0.135(8) 0.205(15) 0.146(11) 0.079(10) 0.042(8) 0.051(10)
F4 0.186(14) 0.133(6) 0.219(14) 0.003(7) 0.020(10) 0.032(8)

loop_
_atom_type_symbol
_atom_type_description
_atom_type_scat_dispersion_real
_atom_type_scat_dispersion_imag
_atom_type_scat_source
C C 0.0034 0.0017 'XDisp Program in WinGX L.J. Farrugia, J.Appl.Cryst. 2012,45,849-854'
H H 0.0000 0.0000 'XDisp Program in WinGX L.J. Farrugia, J.Appl.Cryst. 2012,45,849-854'
B B 0.0017 0.0007 'XDisp Program in WinGX L.J. Farrugia, J.Appl.Cryst. 2012,45,849-854'
N N 0.0066 0.0035 'XDisp Program in WinGX L.J. Farrugia, J.Appl.Cryst. 2012,45,849-854'
O O 0.0115 0.0065 'XDisp Program in WinGX L.J. Farrugia, J.Appl.Cryst. 2012,45,849-854'
F F 0.0186 0.0109 'XDisp Program in WinGX L.J. Farrugia, J.Appl.Cryst. 2012,45,849-854'
Fe Fe 0.3512 0.8903 'XDisp Program in WinGX L.J. Farrugia, J.Appl.Cryst. 2012,45,849-854'

loop_
_geom_angle_atom_site_label_1
_geom_angle_atom_site_label_2
_geom_angle_atom_site_label_3
_geom_angle
_geom_angle_site_symmetry_1
_geom_angle_site_symmetry_3
_geom_angle_publ_flag
N2 Fe1 N2 96.45(7) . 9 ?
N2 Fe1 N2 96.45(7) . 5 ?
N2 Fe1 N2 96.45(7) 9 5 ?
N2 Fe1 N1 80.06(7) . . ?
N2 Fe1 N1 90.73(7) 9 . ?
N2 Fe1 N1 172.35(7) 5 . ?
N2 Fe1 N1 172.35(7) . 9 ?
N2 Fe1 N1 80.06(7) 9 9 ?
N2 Fe1 N1 90.73(7) 5 9 ?
N1 Fe1 N1 93.12(8) . 9 ?
N2 Fe1 N1 90.74(7) . 5 ?
N2 Fe1 N1 172.35(7) 9 5 ?
N2 Fe1 N1 80.06(7) 5 5 ?
N1 Fe1 N1 93.12(8) . 5 ?
N1 Fe1 N1 93.12(8) 9 5 ?
N5 Fe2 N5 97.27(7) . 9 ?
N5 Fe2 N5 97.27(7) . 5 ?
N5 Fe2 N5 97.27(7) 9 5 ?
N5 Fe2 N6 91.70(8) . 9 ?
N5 Fe2 N6 78.98(8) 9 9 ?
N5 Fe2 N6 170.68(8) 5 9 ?
N5 Fe2 N6 170.68(8) . 5 ?
N5 Fe2 N6 91.70(8) 9 5 ?
N5 Fe2 N6 78.98(8) 5 5 ?
N6 Fe2 N6 92.53(9) 9 5 ?
N5 Fe2 N6 78.98(8) . . ?
N5 Fe2 N6 170.68(8) 9 . ?
N5 Fe2 N6 91.70(8) 5 . ?
N6 Fe2 N6 92.53(9) 9 . ?
N6 Fe2 N6 92.53(9) 5 . ?
C1 N1 C5 118.1(2) . . ?
C1 N1 Fe1 127.14(17) . . ?
C5 N1 Fe1 114.79(15) . . ?
C6 N2 N3 106.33(17) . . ?
C6 N2 Fe1 116.04(15) . . ?
N3 N2 Fe1 136.19(14) . . ?
N2 N3 C8 110.43(18) . . ?
N2 N3 H3 113(2) . . ?
C8 N3 H3 137(2) . . ?
N5 N4 C21 110.7(2) . . ?
N5 N4 H4 119(2) . . ?
C21 N4 H4 130(3) . . ?
C23 N5 N4 105.82(19) . . ?
C23 N5 Fe2 115.67(16) . . ?
N4 N5 Fe2 135.30(15) . . ?
C28 N6 C24 117.2(2) . . ?
C28 N6 Fe2 127.5(2) . . ?
C24 N6 Fe2 115.19(17) . . ?
N1 C1 C2 122.4(3) . . ?
N1 C1 H1A 118.8 . . ?
C2 C1 H1A 118.8 . . ?
C3 C2 C1 119.4(3) . . ?
C3 C2 H2A 120.3 . . ?
C1 C2 H2A 120.3 . . ?
C2 C3 C4 119.1(3) . . ?
C2 C3 H3B 120.5 . . ?
C4 C3 H3B 120.5 . . ?
C3 C4 C5 118.7(3) . . ?
C3 C4 H4B 120.7 . . ?
C5 C4 H4B 120.7 . . ?
N1 C5 C4 122.4(2) . . ?
N1 C5 C6 113.5(2) . . ?
C4 C5 C6 124.1(2) . . ?
N2 C6 C7 110.8(2) . . ?
N2 C6 C5 115.0(2) . . ?
C7 C6 C5 134.2(2) . . ?
C8 C7 C6 105.5(2) . . ?
C8 C7 H7A 127.2 . . ?
C6 C7 H7A 127.2 . . ?
N3 C8 C7 106.9(2) . . ?
N3 C8 C9 123.0(2) . . ?
C7 C8 C9 130.1(2) . . ?
C14 C9 C10 118.9(3) . . ?
C14 C9 C8 121.9(2) . . ?
C10 C9 C8 119.2(3) . . ?
C11 C10 C9 120.1(3) . . ?
C11 C10 H10A 120.0 . . ?
C9 C10 H10A 120.0 . . ?
C12 C11 C10 120.2(3) . . ?
C12 C11 H11A 119.9 . . ?
C10 C11 H11A 119.9 . . ?
C11 C12 C13 121.0(3) . . ?
C11 C12 H12A 119.5 . . ?
C13 C12 H12A 119.5 . . ?
C12 C13 C14 118.4(3) . . ?
C12 C13 C15 122.0(3) . . ?
C14 C13 C15 119.4(3) . . ?
C9 C14 C13 121.4(2) . . ?
C9 C14 H14A 119.3 . . ?
C13 C14 H14A 119.3 . . ?
C16 C15 C20 118.5(3) . . ?
C16 C15 C13 123.5(3) . . ?
C20 C15 C13 117.9(2) . . ?
C17 C16 C15 120.1(3) . . ?
C17 C16 H16A 119.9 . . ?
C15 C16 H16A 119.9 . . ?
C16 C17 C18 121.4(3) . . ?
C16 C17 H17A 119.3 . . ?
C18 C17 H17A 119.3 . . ?
C17 C18 C19 119.1(3) . . ?
C17 C18 H18A 120.5 . . ?
C19 C18 H18A 120.5 . . ?
C20 C19 C18 118.8(3) . . ?
C20 C19 C21 121.0(2) . . ?
C18 C19 C21 120.0(3) . . ?
C19 C20 C15 122.0(2) . . ?
C19 C20 H20A 119.0 . . ?
C15 C20 H20A 119.0 . . ?
N4 C21 C22 107.1(2) . . ?
N4 C21 C19 121.2(2) . . ?
C22 C21 C19 131.5(2) . . ?
C23 C22 C21 105.2(2) . . ?
C23 C22 H22A 127.4 . . ?
C21 C22 H22A 127.4 . . ?
N5 C23 C22 111.2(2) . . ?
N5 C23 C24 115.1(2) . . ?
C22 C23 C24 133.6(2) . . ?
N6 C24 C25 123.2(3) . . ?
N6 C24 C23 113.2(2) . . ?
C25 C24 C23 123.6(3) . . ?
C24 C25 C26 118.1(3) . . ?
C24 C25 H25A 121.0 . . ?
C26 C25 H25A 121.0 . . ?
C27 C26 C25 119.9(3) . . ?
C27 C26 H26A 120.0 . . ?
C25 C26 H26A 120.0 . . ?
C26 C27 C28 119.2(3) . . ?
C26 C27 H27A 120.4 . . ?
C28 C27 H27A 120.4 . . ?
N6 C28 C27 122.3(3) . . ?
N6 C28 H28A 118.8 . . ?
C27 C28 H28A 118.8 . . ?
O2 Fe3 O2 90.27(7) 5 9 ?
O2 Fe3 O2 90.27(7) 5 . ?
O2 Fe3 O2 90.27(7) 9 . ?
O2 Fe3 O1 170.67(6) 5 . ?
O2 Fe3 O1 95.27(7) 9 . ?
O2 Fe3 O1 82.23(6) . . ?
O2 Fe3 O1 82.23(6) 5 5 ?
O2 Fe3 O1 170.68(6) 9 5 ?
O2 Fe3 O1 95.27(7) . 5 ?
O1 Fe3 O1 92.91(6) . 5 ?
O2 Fe3 O1 95.27(7) 5 9 ?
O2 Fe3 O1 82.23(6) 9 9 ?
O2 Fe3 O1 170.68(6) . 9 ?
O1 Fe3 O1 92.91(6) . 9 ?
O1 Fe3 O1 92.91(6) 5 9 ?
C29 O1 Fe3 113.36(13) . . ?
C30 O2 Fe3 113.20(13) . . ?
O1 C29 C34 124.5(2) . . ?
O1 C29 C30 115.07(19) . . ?
C34 C29 C30 120.4(2) . . ?
O2 C30 C31 123.0(2) . . ?
O2 C30 C29 116.07(19) . . ?
C31 C30 C29 120.9(2) . . ?
C30 C31 C32 121.8(2) . . ?
C30 C31 H31A 119.1 . . ?
C32 C31 H31A 119.1 . . ?
O3 C32 C31 124.8(3) . . ?
O3 C32 C33 117.3(3) . . ?
C31 C32 C33 117.8(2) . . ?
O4 C33 C34 124.4(3) . . ?
O4 C33 C32 117.8(3) . . ?
C34 C33 C32 117.9(2) . . ?
C29 C34 C33 121.2(2) . . ?
C29 C34 H34A 119.4 . . ?
C33 C34 H34A 119.4 . . ?
F2 B1 F3 110.8(16) . . ?
F2 B1 F1 111.1(17) . . ?
F3 B1 F1 109.9(17) . . ?
F2 B1 F4 106.3(15) . . ?
F3 B1 F4 110.2(16) . . ?
F1 B1 F4 108.5(16) . . ?

loop_
_geom_bond_atom_site_label_1
_geom_bond_atom_site_label_2
_geom_bond_distance
_geom_bond_site_symmetry_2
_geom_bond_publ_flag
Fe1 N2 1.9655(18) . ?
Fe1 N2 1.9656(18) 9 ?
Fe1 N2 1.9656(18) 5 ?
Fe1 N1 2.0099(19) . ?
Fe1 N1 2.0099(19) 9 ?
Fe1 N1 2.0099(19) 5 ?
Fe2 N5 2.000(2) . ?
Fe2 N5 2.000(2) 9 ?
Fe2 N5 2.000(2) 5 ?
Fe2 N6 2.040(2) 9 ?
Fe2 N6 2.040(2) 5 ?
Fe2 N6 2.040(2) . ?
N1 C1 1.341(3) . ?
N1 C5 1.352(3) . ?
N2 C6 1.333(3) . ?
N2 N3 1.351(2) . ?
N3 C8 1.369(3) . ?
N3 H3 0.91(2) . ?
N4 N5 1.348(3) . ?
N4 C21 1.357(3) . ?
N4 H4 0.87(2) . ?
N5 C23 1.337(3) . ?
N6 C28 1.346(4) . ?
N6 C24 1.352(4) . ?
C1 C2 1.385(4) . ?
C1 H1A 0.9300 . ?
C2 C3 1.372(5) . ?
C2 H2A 0.9300 . ?
C3 C4 1.385(5) . ?
C3 H3B 0.9300 . ?
C4 C5 1.389(3) . ?
C4 H4B 0.9300 . ?
C5 C6 1.451(3) . ?
C6 C7 1.390(3) . ?
C7 C8 1.378(4) . ?
C7 H7A 0.9300 . ?
C8 C9 1.467(3) . ?
C9 C14 1.378(4) . ?
C9 C10 1.398(4) . ?
C10 C11 1.378(5) . ?
C10 H10A 0.9300 . ?
C11 C12 1.376(6) . ?
C11 H11A 0.9300 . ?
C12 C13 1.384(5) . ?
C12 H12A 0.9300 . ?
C13 C14 1.395(3) . ?
C13 C15 1.478(4) . ?
C14 H14A 0.9300 . ?
C15 C16 1.389(4) . ?
C15 C20 1.394(3) . ?
C16 C17 1.367(6) . ?
C16 H16A 0.9300 . ?
C17 C18 1.390(5) . ?
C17 H17A 0.9300 . ?
C18 C19 1.403(4) . ?
C18 H18A 0.9300 . ?
C19 C20 1.372(4) . ?
C19 C21 1.477(4) . ?
C20 H20A 0.9300 . ?
C21 C22 1.381(4) . ?
C22 C23 1.379(4) . ?
C22 H22A 0.9300 . ?
C23 C24 1.465(4) . ?
C24 C25 1.373(4) . ?
C25 C26 1.381(5) . ?
C25 H25A 0.9300 . ?
C26 C27 1.358(7) . ?
C26 H26A 0.9300 . ?
C27 C28 1.382(5) . ?
C27 H27A 0.9300 . ?
C28 H28A 0.9300 . ?
Fe3 O2 1.9943(16) 5 ?
Fe3 O2 1.9943(16) 9 ?
Fe3 O2 1.9943(16) . ?
Fe3 O1 2.0101(15) . ?
Fe3 O1 2.0102(15) 5 ?
Fe3 O1 2.0102(15) 9 ?
O1 C29 1.302(3) . ?
O2 C30 1.305(3) . ?
O3 C32 1.225(4) . ?
O4 C33 1.215(4) . ?
C29 C34 1.354(3) . ?
C29 C30 1.507(3) . ?
C30 C31 1.350(3) . ?
C31 C32 1.415(4) . ?
C31 H31A 0.9300 . ?
C32 C33 1.556(4) . ?
C33 C34 1.434(4) . ?
C34 H34A 0.9300 . ?
B1 F2 1.328(13) . ?
B1 F3 1.36(2) . ?
B1 F1 1.369(19) . ?
B1 F4 1.376(18) . ?

loop_
_geom_hbond_atom_site_label_D
_geom_hbond_atom_site_label_H
_geom_hbond_atom_site_label_A
_geom_hbond_distance_DH
_geom_hbond_distance_HA
_geom_hbond_distance_DA
_geom_hbond_angle_DHA
_geom_hbond_site_symmetry_A
_geom_hbond_publ_flag
N3 H3 O1 0.91(2) 2.04(3) 2.893(2) 155(3) . yes
N4 H4 O2 0.87(2) 2.11(2) 2.960(2) 166(3) 9 yes
